data_7014595
loop_
_publ_author_name
'Liu, Xiang Y.'
'Lokare, Kapil S.'
'Ganesh, Somesh K.'
'Gonzales, Jason M.'
'Oxgaard, Jonas'
'Goddard, 3rd, William A'
'Periana, Roy A.'

_publ_section_title
;
 Rhodium complexes bearing tetradentate diamine-bis(phenolate) ligands.
;
_journal_issue 1
_journal_name_full 'Dalton transactions (Cambridge, England : 2003)'
_journal_page_first 301
_journal_page_last 304
_journal_paper_doi 10.1039/c0dt00997k
_journal_volume 40
_journal_year 2011
_chemical_formula_sum 'C38 H53 Cl N2 O4 Rh'
_chemical_formula_weight 740.18
_chemical_name_systematic
; 
 ? 
;
_space_group_IT_number 14
_symmetry_cell_setting monoclinic
_symmetry_space_group_name_Hall '-P 2ybc'
_symmetry_space_group_name_H-M 'P 1 21/c 1'
_atom_sites_solution_hydrogens geom
_atom_sites_solution_primary direct
_atom_sites_solution_secondary difmap
_audit_creation_method SHELXL-97
_cell_angle_alpha 90.00
_cell_angle_beta 119.7460(10)
_cell_angle_gamma 90.00
_cell_formula_units_Z 4
_cell_length_a 15.7408(13)
_cell_length_b 17.9422(10)
_cell_length_c 15.7257(9)
_cell_measurement_reflns_used 7846
_cell_measurement_temperature 298(2)
_cell_measurement_theta_max 26.22
_cell_measurement_theta_min 2.27
_cell_volume 3856.1(4)
_computing_cell_refinement 'Bruker SMART'
_computing_data_collection 'Bruker SMART'
_computing_data_reduction 'Bruker SAINT'
_computing_molecular_graphics 'Bruker SHELXTL'
_computing_publication_material 'Bruker SHELXTL'
_computing_structure_refinement 'SHELXL-97 (Sheldrick, 1997)'
_computing_structure_solution 'SHELXS-97 (Sheldrick, 1990)'
_diffrn_ambient_temperature 298(2)
_diffrn_measured_fraction_theta_full 0.996
_diffrn_measured_fraction_theta_max 0.996
_diffrn_measurement_device_type 'CCD area detector'
_diffrn_measurement_method 'phi and omega scans'
_diffrn_radiation_monochromator graphite
_diffrn_radiation_source 'fine-focus sealed tube'
_diffrn_radiation_type MoK\a
_diffrn_radiation_wavelength 0.71073
_diffrn_reflns_av_R_equivalents 0.0366
_diffrn_reflns_av_sigmaI/netI 0.0491
_diffrn_reflns_limit_h_max 17
_diffrn_reflns_limit_h_min -19
_diffrn_reflns_limit_k_max 22
_diffrn_reflns_limit_k_min -17
_diffrn_reflns_limit_l_max 19
_diffrn_reflns_limit_l_min -19
_diffrn_reflns_number 22172
_diffrn_reflns_theta_full 26.42
_diffrn_reflns_theta_max 26.42
_diffrn_reflns_theta_min 1.49
_exptl_absorpt_coefficient_mu 0.551
_exptl_absorpt_correction_type none
_exptl_crystal_colour orange
_exptl_crystal_density_diffrn 1.275
_exptl_crystal_density_method 'not measured'
_exptl_crystal_F_000 1556
_exptl_crystal_size_max 0.118
_exptl_crystal_size_mid 0.106
_exptl_crystal_size_min 0.08
_refine_diff_density_max 1.367
_refine_diff_density_min -0.559
_refine_diff_density_rms 0.072
_refine_ls_extinction_coef 0.00000(15)
_refine_ls_extinction_expression Fc^*^=kFc[1+0.001xFc^2^\l^3^/sin(2\q)]^-1/4^
_refine_ls_extinction_method SHELXL
_refine_ls_goodness_of_fit_ref 1.030
_refine_ls_hydrogen_treatment constr
_refine_ls_matrix_type full
_refine_ls_number_parameters 440
_refine_ls_number_reflns 7877
_refine_ls_number_restraints 0
_refine_ls_restrained_S_all 1.030
_refine_ls_R_factor_all 0.0684
_refine_ls_R_factor_gt 0.0467
_refine_ls_shift/su_max 7.894
_refine_ls_shift/su_mean 0.019
_refine_ls_structure_factor_coef Fsqd
_refine_ls_weighting_details 'calc w=1/[\s^2^(Fo^2^)+(0.0620P)^2^+1.2422P] where P=(Fo^2^+2Fc^2^)/3'
_refine_ls_weighting_scheme calc
_refine_ls_wR_factor_gt 0.1132
_refine_ls_wR_factor_ref 0.1237
_reflns_number_gt 5832
_reflns_number_total 7877
_reflns_threshold_expression >2sigma(I)
_cod_data_source_file C0DT00997K.TXT
_cod_data_source_block c:\frames\irina\periana\rhclco\work\p21c
_cod_depositor_comments
;
The following automatic conversions were performed:
'_symmetry_cell_setting' value 'Monoclinic' changed to 'monoclinic'
according to '/home/saulius/struct/CIF-dictionaries/cif_core.dic'
dictionary named 'cif_core.dic' version 2.4.1 from 2010-06-29.

Automatic conversion script
Id: cif_fix_enum 1555 2011-01-17 13:19:09Z saulius 
;
_cod_original_sg_symbol_H-M P2(1)/c
_cod_database_code 7014595

loop_
_symmetry_equiv_pos_as_xyz
'x, y, z'
'-x, y+1/2, -z+1/2'
'-x, -y, -z'
'x, -y-1/2, z-1/2'

loop_
_atom_site_label
_atom_site_type_symbol
_atom_site_fract_x
_atom_site_fract_y
_atom_site_fract_z
_atom_site_U_iso_or_equiv
_atom_site_adp_type
_atom_site_occupancy
_atom_site_symmetry_multiplicity
_atom_site_calc_flag
_atom_site_refinement_flags
_atom_site_disorder_assembly
_atom_site_disorder_group
Rh1 Rh 0.566657(19) 0.833804(13) 0.840705(19) 0.03880(11) Uani 1 1 d . . .
Cl1 Cl 0.57968(8) 0.96444(5) 0.82529(8) 0.0622(3) Uani 1 1 d . . .
O1 O 0.45440(18) 0.83473(12) 0.69934(17) 0.0453(6) Uani 1 1 d . . .
O2 O 0.67535(18) 0.84041(12) 0.97940(18) 0.0513(6) Uani 1 1 d . A .
O3 O 0.6588(2) 0.81774(15) 0.7817(2) 0.0677(8) Uani 1 1 d . . .
O4 O 0.5650(3) 0.8937(2) 0.6184(3) 0.1045(12) Uiso 1 1 d . . .
N1 N 0.55973(19) 0.72162(14) 0.85739(19) 0.0402(6) Uani 1 1 d . . .
N2 N 0.4774(2) 0.83931(14) 0.89510(18) 0.0386(6) Uani 1 1 d . . .
C1 C 0.4354(3) 0.9017(2) 0.9055(3) 0.0544(10) Uani 1 1 d . . .
H1 H 0.4460 0.9468 0.8831 0.065 Uiso 1 1 calc R . .
C2 C 0.3775(3) 0.9005(3) 0.9483(3) 0.0741(13) Uani 1 1 d . . .
H2 H 0.3505 0.9443 0.9561 0.089 Uiso 1 1 calc R . .
C3 C 0.3601(4) 0.8331(3) 0.9794(4) 0.0848(16) Uani 1 1 d . . .
H3 H 0.3196 0.8306 1.0067 0.102 Uiso 1 1 calc R . .
C4 C 0.4035(3) 0.7699(3) 0.9695(3) 0.0699(12) Uani 1 1 d . . .
H4 H 0.3931 0.7243 0.9910 0.084 Uiso 1 1 calc R . .
C5 C 0.4626(3) 0.77392(19) 0.9279(2) 0.0444(8) Uani 1 1 d . . .
C6 C 0.5194(3) 0.70869(19) 0.9238(3) 0.0472(8) Uani 1 1 d . . .
H6A H 0.5728 0.6983 0.9892 0.057 Uiso 1 1 calc R . .
H6B H 0.4772 0.6652 0.9016 0.057 Uiso 1 1 calc R . .
C7 C 0.3767(3) 0.78996(18) 0.6756(2) 0.0418(8) Uani 1 1 d . . .
C8 C 0.2790(3) 0.8142(2) 0.6162(2) 0.0475(9) Uani 1 1 d . . .
C9 C 0.2537(3) 0.8936(2) 0.5728(3) 0.0577(10) Uani 1 1 d . . .
C10 C 0.3011(4) 0.9107(3) 0.5114(4) 0.0937(17) Uani 1 1 d . . .
H10A H 0.2811 0.9592 0.4826 0.141 Uiso 1 1 calc R . .
H10B H 0.2813 0.8740 0.4605 0.141 Uiso 1 1 calc R . .
H10C H 0.3710 0.9095 0.5521 0.141 Uiso 1 1 calc R . .
C11 C 0.2878(4) 0.9497(3) 0.6552(4) 0.0928(17) Uani 1 1 d . . .
H11A H 0.3575 0.9462 0.6962 0.139 Uiso 1 1 calc R . .
H11B H 0.2568 0.9395 0.6933 0.139 Uiso 1 1 calc R . .
H11C H 0.2708 0.9991 0.6284 0.139 Uiso 1 1 calc R . .
C12 C 0.1432(4) 0.9037(3) 0.5053(5) 0.115(2) Uani 1 1 d . . .
H12A H 0.1104 0.8976 0.5425 0.173 Uiso 1 1 calc R . .
H12B H 0.1197 0.8671 0.4540 0.173 Uiso 1 1 calc R . .
H12C H 0.1304 0.9527 0.4770 0.173 Uiso 1 1 calc R . .
C13 C 0.2044(3) 0.7638(2) 0.5991(3) 0.0511(9) Uani 1 1 d . . .
H13 H 0.1401 0.7798 0.5608 0.061 Uiso 1 1 calc R . .
C14 C 0.2200(3) 0.6914(2) 0.6355(3) 0.0484(9) Uani 1 1 d . . .
C15 C 0.1363(3) 0.6387(2) 0.6197(3) 0.0643(11) Uani 1 1 d . . .
C16 C 0.1475(4) 0.6219(3) 0.7205(4) 0.0977(17) Uani 1 1 d . . .
H16A H 0.0929 0.5926 0.7124 0.147 Uiso 1 1 calc R . .
H16B H 0.1496 0.6678 0.7528 0.147 Uiso 1 1 calc R . .
H16C H 0.2070 0.5946 0.7594 0.147 Uiso 1 1 calc R . .
C17 C 0.0352(3) 0.6728(3) 0.5567(4) 0.0832(14) Uani 1 1 d . . .
H17A H 0.0270 0.6862 0.4940 0.125 Uiso 1 1 calc R . .
H17B H 0.0289 0.7165 0.5884 0.125 Uiso 1 1 calc R . .
H17C H -0.0139 0.6372 0.5481 0.125 Uiso 1 1 calc R . .
C18 C 0.1440(4) 0.5666(3) 0.5720(4) 0.0924(17) Uani 1 1 d . . .
H18A H 0.1379 0.5778 0.5095 0.139 Uiso 1 1 calc R . .
H18B H 0.0927 0.5332 0.5632 0.139 Uiso 1 1 calc R . .
H18C H 0.2063 0.5437 0.6134 0.139 Uiso 1 1 calc R . .
C19 C 0.3163(3) 0.66864(19) 0.6893(2) 0.0487(9) Uani 1 1 d . . .
H19 H 0.3297 0.6202 0.7135 0.058 Uiso 1 1 calc R . .
C20 C 0.3934(3) 0.71563(18) 0.7082(2) 0.0434(8) Uani 1 1 d . . .
C21 C 0.4956(3) 0.68716(19) 0.7583(3) 0.0474(9) Uani 1 1 d . . .
H21A H 0.5242 0.6968 0.7171 0.057 Uiso 1 1 calc R . .
H21B H 0.4944 0.6336 0.7660 0.057 Uiso 1 1 calc R . .
C22 C 0.6591(3) 0.68692(19) 0.8985(3) 0.0480(9) Uani 1 1 d . . .
H22A H 0.6831 0.6961 0.8534 0.058 Uiso 1 1 calc R . .
H22B H 0.6522 0.6334 0.9017 0.058 Uiso 1 1 calc R . .
C23 C 0.7349(2) 0.71381(18) 0.9984(2) 0.0441(8) Uani 1 1 d . A .
C24 C 0.8086(3) 0.66431(18) 1.0569(3) 0.0489(9) Uani 1 1 d . . .
H24 H 0.8071 0.6166 1.0331 0.059 Uiso 1 1 calc R . .
C25 C 0.8842(3) 0.68256(19) 1.1488(3) 0.0482(9) Uani 1 1 d . A .
C26 C 0.9678(3) 0.6279(2) 1.2095(3) 0.0559(10) Uani 1 1 d . . .
C27 C 1.0538(6) 0.6662(4) 1.2945(7) 0.101(3) Uani 0.775(11) 1 d P A 1
H27A H 1.0361 0.6804 1.3425 0.152 Uiso 0.775(11) 1 calc PR A 1
H27B H 1.0714 0.7097 1.2712 0.152 Uiso 0.775(11) 1 calc PR A 1
H27C H 1.1085 0.6326 1.3236 0.152 Uiso 0.775(11) 1 calc PR A 1
C28 C 1.0084(5) 0.5996(4) 1.1431(5) 0.092(3) Uani 0.775(11) 1 d P A 1
H28A H 1.0612 0.5654 1.1793 0.137 Uiso 0.775(11) 1 calc PR A 1
H28B H 1.0319 0.6412 1.1222 0.137 Uiso 0.775(11) 1 calc PR A 1
H28C H 0.9573 0.5749 1.0868 0.137 Uiso 0.775(11) 1 calc PR A 1
C29 C 0.9312(6) 0.5644(5) 1.2406(8) 0.100(3) Uani 0.775(11) 1 d P A 1
H29A H 0.8756 0.5432 1.1846 0.150 Uiso 0.775(11) 1 calc PR A 1
H29B H 0.9124 0.5810 1.2869 0.150 Uiso 0.775(11) 1 calc PR A 1
H29C H 0.9817 0.5275 1.2706 0.150 Uiso 0.775(11) 1 calc PR A 1
C39 C 0.9682(14) 0.5572(11) 1.1560(13) 0.055(6) Uiso 0.225(11) 1 d P A 2
H39A H 1.0240 0.5274 1.1984 0.082 Uiso 0.225(11) 1 calc PR A 2
H39B H 0.9713 0.5702 1.0984 0.082 Uiso 0.225(11) 1 calc PR A 2
H39C H 0.9095 0.5293 1.1375 0.082 Uiso 0.225(11) 1 calc PR A 2
C40 C 1.068(2) 0.6625(15) 1.251(2) 0.074(8) Uiso 0.225(11) 1 d P A 2
H40A H 1.1163 0.6280 1.2956 0.111 Uiso 0.225(11) 1 calc PR A 2
H40B H 1.0704 0.7072 1.2860 0.111 Uiso 0.225(11) 1 calc PR A 2
H40C H 1.0806 0.6743 1.1992 0.111 Uiso 0.225(11) 1 calc PR A 2
C41 C 0.9513(15) 0.5959(12) 1.2992(16) 0.059(6) Uiso 0.225(11) 1 d P A 2
H41A H 0.8892 0.5712 1.2719 0.088 Uiso 0.225(11) 1 calc PR A 2
H41B H 0.9528 0.6367 1.3394 0.088 Uiso 0.225(11) 1 calc PR A 2
H41C H 1.0025 0.5613 1.3383 0.088 Uiso 0.225(11) 1 calc PR A 2
C30 C 0.8781(3) 0.7520(2) 1.1845(3) 0.0499(9) Uani 1 1 d . . .
H30 H 0.9256 0.7643 1.2481 0.060 Uiso 1 1 calc R A .
C31 C 0.8059(2) 0.80398(19) 1.1316(2) 0.0439(8) Uani 1 1 d . A .
C32 C 0.8003(3) 0.8783(2) 1.1763(3) 0.0556(10) Uani 1 1 d . . .
C33 C 0.8765(4) 0.8827(3) 1.2859(3) 0.0880(17) Uani 1 1 d . A .
H33A H 0.8656 0.8429 1.3201 0.132 Uiso 1 1 calc R . .
H33B H 0.8704 0.9297 1.3117 0.132 Uiso 1 1 calc R . .
H33C H 0.9410 0.8784 1.2942 0.132 Uiso 1 1 calc R . .
C34 C 0.8185(3) 0.9435(2) 1.1240(3) 0.0731(13) Uani 1 1 d . A .
H34A H 0.8813 0.9376 1.1286 0.110 Uiso 1 1 calc R . .
H34B H 0.8171 0.9896 1.1542 0.110 Uiso 1 1 calc R . .
H34C H 0.7685 0.9440 1.0563 0.110 Uiso 1 1 calc R . .
C35 C 0.6979(3) 0.8859(2) 1.1658(3) 0.0712(12) Uani 1 1 d . A .
H35A H 0.6493 0.8870 1.0976 0.107 Uiso 1 1 calc R . .
H35B H 0.6947 0.9312 1.1965 0.107 Uiso 1 1 calc R . .
H35C H 0.6860 0.8442 1.1967 0.107 Uiso 1 1 calc R . .
C36 C 0.7359(2) 0.78667(18) 1.0327(2) 0.0431(8) Uani 1 1 d . . .
C37 C 0.7601(4) 0.8416(3) 0.8360(5) 0.0978(18) Uani 1 1 d . . .
H37A H 0.7630 0.8927 0.8554 0.147 Uiso 1 1 calc R . .
H37B H 0.7894 0.8368 0.7954 0.147 Uiso 1 1 calc R . .
H37C H 0.7950 0.8110 0.8933 0.147 Uiso 1 1 calc R . .
C38 C 0.6126(7) 0.9585(4) 0.6137(5) 0.145(3) Uani 1 1 d . . .

loop_
_atom_site_aniso_label
_atom_site_aniso_U_11
_atom_site_aniso_U_22
_atom_site_aniso_U_33
_atom_site_aniso_U_23
_atom_site_aniso_U_13
_atom_site_aniso_U_12
Rh1 0.04434(17) 0.02945(15) 0.04607(17) 0.00113(11) 0.02505(13) 0.00270(11)
Cl1 0.0716(7) 0.0336(5) 0.0850(7) 0.0047(4) 0.0416(6) -0.0019(4)
O1 0.0559(15) 0.0419(14) 0.0413(12) 0.0050(10) 0.0265(11) -0.0001(11)
O2 0.0497(15) 0.0318(13) 0.0553(14) -0.0063(11) 0.0131(12) 0.0069(10)
O3 0.075(2) 0.0542(17) 0.101(2) -0.0020(15) 0.0643(19) 0.0008(14)
N1 0.0409(16) 0.0317(14) 0.0438(15) 0.0003(12) 0.0179(13) 0.0041(11)
N2 0.0433(16) 0.0386(15) 0.0335(13) 0.0028(12) 0.0188(12) 0.0067(12)
C1 0.062(3) 0.048(2) 0.053(2) 0.0072(17) 0.0283(19) 0.0197(18)
C2 0.086(3) 0.083(3) 0.068(3) 0.021(2) 0.050(3) 0.042(3)
C3 0.086(4) 0.113(4) 0.083(3) 0.033(3) 0.062(3) 0.038(3)
C4 0.075(3) 0.076(3) 0.077(3) 0.033(2) 0.051(3) 0.016(2)
C5 0.046(2) 0.045(2) 0.0413(18) 0.0066(15) 0.0208(16) 0.0034(15)
C6 0.053(2) 0.0361(19) 0.049(2) 0.0063(15) 0.0228(17) 0.0025(15)
C7 0.058(2) 0.0345(18) 0.0362(17) -0.0001(14) 0.0260(16) 0.0015(15)
C8 0.059(2) 0.044(2) 0.0388(18) 0.0033(15) 0.0235(17) 0.0088(17)
C9 0.063(3) 0.050(2) 0.056(2) 0.0151(18) 0.026(2) 0.0143(19)
C10 0.110(4) 0.093(4) 0.086(3) 0.048(3) 0.055(3) 0.029(3)
C11 0.135(5) 0.055(3) 0.088(3) 0.010(3) 0.055(3) 0.030(3)
C12 0.078(4) 0.088(4) 0.135(5) 0.058(4) 0.018(4) 0.027(3)
C13 0.046(2) 0.055(2) 0.045(2) 0.0030(17) 0.0175(17) 0.0068(17)
C14 0.050(2) 0.045(2) 0.0458(19) -0.0024(16) 0.0202(17) -0.0014(16)
C15 0.055(3) 0.059(3) 0.066(3) 0.000(2) 0.020(2) -0.009(2)
C16 0.097(4) 0.095(4) 0.106(4) 0.017(3) 0.054(4) -0.020(3)
C17 0.060(3) 0.081(4) 0.097(4) -0.001(3) 0.030(3) -0.005(2)
C18 0.070(3) 0.062(3) 0.122(4) -0.022(3) 0.029(3) -0.014(2)
C19 0.057(2) 0.0382(19) 0.0413(18) 0.0016(15) 0.0167(16) 0.0033(17)
C20 0.047(2) 0.0358(18) 0.0393(17) -0.0022(14) 0.0154(15) 0.0014(15)
C21 0.053(2) 0.0339(18) 0.0467(19) -0.0069(15) 0.0184(17) 0.0043(15)
C22 0.048(2) 0.0338(18) 0.056(2) -0.0040(16) 0.0203(17) 0.0084(15)
C23 0.042(2) 0.0352(18) 0.0503(19) -0.0021(15) 0.0193(16) 0.0041(14)
C24 0.053(2) 0.0308(18) 0.060(2) -0.0015(16) 0.0259(18) 0.0082(15)
C25 0.041(2) 0.041(2) 0.060(2) 0.0014(16) 0.0227(17) 0.0037(15)
C26 0.045(2) 0.046(2) 0.064(2) 0.0095(19) 0.0175(19) 0.0113(17)
C27 0.076(5) 0.075(5) 0.090(6) 0.010(4) -0.006(4) 0.034(4)
C28 0.073(5) 0.085(5) 0.118(6) 0.025(4) 0.049(4) 0.040(4)
C29 0.089(5) 0.086(6) 0.140(8) 0.062(6) 0.068(5) 0.047(4)
C30 0.045(2) 0.043(2) 0.051(2) 0.0005(16) 0.0158(17) 0.0012(16)
C31 0.0415(19) 0.0349(17) 0.051(2) -0.0032(15) 0.0195(16) -0.0008(15)
C32 0.052(2) 0.046(2) 0.053(2) -0.0113(17) 0.0135(18) 0.0022(17)
C33 0.090(4) 0.063(3) 0.066(3) -0.021(2) 0.004(3) 0.015(3)
C34 0.062(3) 0.036(2) 0.098(3) -0.007(2) 0.023(2) -0.0070(19)
C35 0.075(3) 0.064(3) 0.080(3) -0.019(2) 0.042(3) 0.006(2)
C36 0.0395(19) 0.0340(18) 0.0511(19) 0.0006(15) 0.0190(16) 0.0055(14)
C37 0.077(4) 0.099(4) 0.147(5) 0.019(4) 0.078(4) 0.010(3)
C38 0.208(8) 0.110(6) 0.106(5) 0.015(4) 0.069(5) 0.003(5)

loop_
_atom_type_symbol
_atom_type_description
_atom_type_scat_dispersion_real
_atom_type_scat_dispersion_imag
_atom_type_scat_source
C C 0.0033 0.0016 'International Tables Vol C Tables 4.2.6.8 and 6.1.1.4'
N N 0.0061 0.0033 'International Tables Vol C Tables 4.2.6.8 and 6.1.1.4'
O O 0.0106 0.0060 'International Tables Vol C Tables 4.2.6.8 and 6.1.1.4'
Cl Cl 0.1484 0.1585 'International Tables Vol C Tables 4.2.6.8 and 6.1.1.4'
Rh Rh -1.1178 0.9187 'International Tables Vol C Tables 4.2.6.8 and 6.1.1.4'
H H 0.0000 0.0000 'International Tables Vol C Tables 4.2.6.8 and 6.1.1.4'

loop_
_geom_angle_atom_site_label_1
_geom_angle_atom_site_label_2
_geom_angle_atom_site_label_3
_geom_angle
_geom_angle_site_symmetry_1
_geom_angle_site_symmetry_3
_geom_angle_publ_flag
N2 Rh1 O2 86.11(11) . . ?
N2 Rh1 N1 84.19(11) . . ?
O2 Rh1 N1 89.40(10) . . ?
N2 Rh1 O1 93.09(10) . . ?
O2 Rh1 O1 176.08(9) . . ?
N1 Rh1 O1 94.33(10) . . ?
N2 Rh1 O3 174.89(11) . . ?
O2 Rh1 O3 94.92(12) . . ?
N1 Rh1 O3 90.81(11) . . ?
O1 Rh1 O3 86.22(11) . . ?
N2 Rh1 Cl1 96.35(8) . . ?
O2 Rh1 Cl1 88.99(7) . . ?
N1 Rh1 Cl1 178.26(8) . . ?
O1 Rh1 Cl1 87.29(7) . . ?
O3 Rh1 Cl1 88.68(8) . . ?
C7 O1 Rh1 118.13(19) . . ?
C36 O2 Rh1 127.3(2) . . ?
C37 O3 Rh1 120.0(3) . . ?
C6 N1 C22 110.5(3) . . ?
C6 N1 C21 111.2(3) . . ?
C22 N1 C21 107.2(3) . . ?
C6 N1 Rh1 108.26(19) . . ?
C22 N1 Rh1 110.8(2) . . ?
C21 N1 Rh1 108.9(2) . . ?
C5 N2 C1 119.1(3) . . ?
C5 N2 Rh1 114.7(2) . . ?
C1 N2 Rh1 126.1(2) . . ?
N2 C1 C2 122.0(4) . . ?
C1 C2 C3 118.9(4) . . ?
C4 C3 C2 119.1(4) . . ?
C3 C4 C5 120.1(4) . . ?
N2 C5 C4 120.9(3) . . ?
N2 C5 C6 116.3(3) . . ?
C4 C5 C6 122.6(3) . . ?
N1 C6 C5 112.5(3) . . ?
O1 C7 C20 118.9(3) . . ?
O1 C7 C8 122.6(3) . . ?
C20 C7 C8 118.5(3) . . ?
C13 C8 C7 117.6(3) . . ?
C13 C8 C9 120.2(3) . . ?
C7 C8 C9 122.2(3) . . ?
C11 C9 C10 109.5(4) . . ?
C11 C9 C12 108.3(4) . . ?
C10 C9 C12 106.4(4) . . ?
C11 C9 C8 109.3(3) . . ?
C10 C9 C8 111.5(3) . . ?
C12 C9 C8 111.7(4) . . ?
C14 C13 C8 124.3(3) . . ?
C19 C14 C13 116.4(3) . . ?
C19 C14 C15 120.6(3) . . ?
C13 C14 C15 123.0(3) . . ?
C17 C15 C18 109.4(4) . . ?
C17 C15 C16 107.3(4) . . ?
C18 C15 C16 110.1(4) . . ?
C17 C15 C14 113.2(4) . . ?
C18 C15 C14 109.2(4) . . ?
C16 C15 C14 107.7(3) . . ?
C14 C19 C20 122.0(3) . . ?
C19 C20 C7 121.0(3) . . ?
C19 C20 C21 120.5(3) . . ?
C7 C20 C21 118.5(3) . . ?
C20 C21 N1 113.6(3) . . ?
N1 C22 C23 115.8(3) . . ?
C24 C23 C36 119.5(3) . . ?
C24 C23 C22 117.1(3) . . ?
C36 C23 C22 123.3(3) . . ?
C25 C24 C23 123.1(3) . . ?
C24 C25 C30 116.1(3) . . ?
C24 C25 C26 121.8(3) . . ?
C30 C25 C26 122.1(3) . . ?
C29 C26 C40 132.3(11) . . ?
C29 C26 C27 112.6(6) . . ?
C40 C26 C27 31.2(9) . . ?
C29 C26 C39 69.4(8) . . ?
C40 C26 C39 107.2(12) . . ?
C27 C26 C39 128.1(8) . . ?
C29 C26 C25 110.3(4) . . ?
C40 C26 C25 113.3(11) . . ?
C27 C26 C25 111.9(4) . . ?
C39 C26 C25 115.2(7) . . ?
C29 C26 C28 109.4(5) . . ?
C40 C26 C28 74.9(10) . . ?
C27 C26 C28 104.7(6) . . ?
C39 C26 C28 40.8(7) . . ?
C25 C26 C28 107.6(4) . . ?
C29 C26 C41 36.3(7) . . ?
C40 C26 C41 109.9(12) . . ?
C27 C26 C41 81.6(8) . . ?
C39 C26 C41 103.1(10) . . ?
C25 C26 C41 107.6(8) . . ?
C28 C26 C41 138.5(8) . . ?
C31 C30 C25 124.2(3) . . ?
C30 C31 C36 118.0(3) . . ?
C30 C31 C32 121.9(3) . . ?
C36 C31 C32 120.2(3) . . ?
C31 C32 C33 111.7(3) . . ?
C31 C32 C34 110.4(3) . . ?
C33 C32 C34 108.2(3) . . ?
C31 C32 C35 108.8(3) . . ?
C33 C32 C35 108.0(4) . . ?
C34 C32 C35 109.8(3) . . ?
O2 C36 C23 124.4(3) . . ?
O2 C36 C31 117.2(3) . . ?
C23 C36 C31 118.4(3) . . ?

loop_
_geom_bond_atom_site_label_1
_geom_bond_atom_site_label_2
_geom_bond_distance
_geom_bond_site_symmetry_2
_geom_bond_publ_flag
Rh1 N2 1.977(3) . ?
Rh1 O2 1.999(2) . ?
Rh1 N1 2.040(3) . ?
Rh1 O1 2.041(2) . ?
Rh1 O3 2.093(3) . ?
Rh1 Cl1 2.3757(9) . ?
O1 C7 1.352(4) . ?
O2 C36 1.323(4) . ?
O3 C37 1.451(6) . ?
O4 C38 1.406(8) . ?
N1 C6 1.485(4) . ?
N1 C22 1.499(4) . ?
N1 C21 1.506(4) . ?
N2 C5 1.348(4) . ?
N2 C1 1.351(4) . ?
C1 C2 1.375(6) . ?
C2 C3 1.382(6) . ?
C3 C4 1.371(6) . ?
C4 C5 1.379(5) . ?
C5 C6 1.494(5) . ?
C7 C20 1.406(4) . ?
C7 C8 1.414(5) . ?
C8 C13 1.397(5) . ?
C8 C9 1.545(5) . ?
C9 C11 1.514(6) . ?
C9 C10 1.516(6) . ?
C9 C12 1.534(6) . ?
C13 C14 1.392(5) . ?
C14 C19 1.381(5) . ?
C14 C15 1.539(6) . ?
C15 C17 1.523(6) . ?
C15 C18 1.530(6) . ?
C15 C16 1.536(6) . ?
C19 C20 1.383(5) . ?
C20 C21 1.488(5) . ?
C22 C23 1.505(5) . ?
C23 C24 1.387(5) . ?
C23 C36 1.411(4) . ?
C24 C25 1.380(5) . ?
C25 C30 1.389(5) . ?
C25 C26 1.536(5) . ?
C26 C29 1.465(8) . ?
C26 C40 1.51(3) . ?
C26 C27 1.516(8) . ?
C26 C39 1.524(18) . ?
C26 C28 1.555(8) . ?
C26 C41 1.66(2) . ?
C30 C31 1.385(5) . ?
C31 C36 1.424(5) . ?
C31 C32 1.531(5) . ?
C32 C33 1.536(5) . ?
C32 C34 1.537(6) . ?
C32 C35 1.542(6) . ?
